data_4518259
loop_
_publ_author_name
'Clanton, Nicholas A.'
'Hastings, Shayne D.'
'Foultz, Griffin B.'
'Contreras, Julie A.'
'Yee, Samantha S.'
'Arman, Hadi D.'
'Risinger, April L.'
'Frantz, Doug E.'

_publ_section_title
;
 Synthesis and Biological Evaluations of Electrophilic Steroids Inspired
 by the Taccalonolides
;
_journal_name_full 'ACS Medicinal Chemistry Letters'
_journal_paper_doi 10.1021/acsmedchemlett.0c00534
_journal_year 2020
_chemical_absolute_configuration unk
_chemical_formula_moiety 'C19 H26 O2'
_chemical_formula_sum 'C19 H26 O2'
_chemical_formula_weight 286.40
_space_group_crystal_system monoclinic
_space_group_IT_number 4
_space_group_name_Hall 'P 2yb'
_space_group_name_H-M_alt 'P 1 21 1'
_atom_sites_solution_hydrogens geom
_audit_creation_date 2020-09-23
_audit_creation_method
;
Olex2 1.3
(compiled 2020.07.31 svn.rc2a77460 for OlexSys, GUI svn.r6145)
;
_cell_angle_alpha 90
_cell_angle_beta 100.184(2)
_cell_angle_gamma 90
_cell_formula_units_Z 4
_cell_length_a 7.6756(2)
_cell_length_b 20.7238(5)
_cell_length_c 9.8982(3)
_cell_measurement_reflns_used 11421
_cell_measurement_temperature 98(2)
_cell_measurement_theta_max 29.0930
_cell_measurement_theta_min 2.8300
_cell_volume 1549.68(7)
_computing_cell_refinement 'CrysAlisPro 1.171.39.28e (Rigaku OD, 2015)'
_computing_data_collection 'CrysAlisPro 1.171.39.28e (Rigaku OD, 2015)'
_computing_data_reduction 'CrysAlisPro 1.171.39.28e (Rigaku OD, 2015)'
_computing_molecular_graphics 'Olex2 1.3 (Dolomanov et al., 2009)'
_computing_publication_material 'Olex2 1.3 (Dolomanov et al., 2009)'
_computing_structure_refinement 'SHELXL 2014/7 (Sheldrick, 2015)'
_diffrn_ambient_temperature 98(2)
_diffrn_detector 'CCD plate'
_diffrn_measured_fraction_theta_full 0.999
_diffrn_measured_fraction_theta_max 0.999
_diffrn_measurement_details
;
List of Runs (angles in degrees, time in seconds):

  # Type    Start    End  Width  t~exp~   \w     \q     \k     \f   Frames
--------------------------------------------------------------------------
  1  \w    -85.00  36.00   1.00   15.00    --    4.20 -67.00-161.00  121
  2  \w    -39.00  82.00   1.00   15.00    --   -7.60  67.00 -27.00  121
  3  \w    -32.00  82.00   1.00   15.00    --   -7.60  38.00  90.00  114
  4  \w    -32.00  82.00   1.00   15.00    --   -7.60  38.00 -90.00  114
  5  \w    -97.00 -44.00   1.00   15.00    --   -7.60 -72.00 150.00   53
  6  \w    -40.00  82.00   1.00   15.00    --   -7.60  72.00 150.00  122
;
_diffrn_measurement_device 'four-circle diffractometer'
_diffrn_measurement_device_type 'XtaLAB AFC12 (RCD3): Kappa single'
_diffrn_measurement_method '\w scans'
_diffrn_orient_matrix_type 'CrysAlisPro convention (1999,Acta A55,543-557)'
_diffrn_orient_matrix_UB_11 0.0872573000
_diffrn_orient_matrix_UB_12 -0.0020619000
_diffrn_orient_matrix_UB_13 -0.0141564000
_diffrn_orient_matrix_UB_21 0.0181563000
_diffrn_orient_matrix_UB_22 -0.0260803000
_diffrn_orient_matrix_UB_23 0.0467610000
_diffrn_orient_matrix_UB_31 -0.0295228000
_diffrn_orient_matrix_UB_32 -0.0220710000
_diffrn_orient_matrix_UB_33 -0.0539713000
_diffrn_radiation_monochromator graphite
_diffrn_radiation_probe x-ray
_diffrn_radiation_type 'Mo K\a'
_diffrn_radiation_wavelength 0.71073
_diffrn_reflns_av_R_equivalents 0.0360
_diffrn_reflns_av_unetI/netI 0.0283
_diffrn_reflns_Laue_measured_fraction_full 0.999
_diffrn_reflns_Laue_measured_fraction_max 0.999
_diffrn_reflns_limit_h_max 9
_diffrn_reflns_limit_h_min -9
_diffrn_reflns_limit_k_max 25
_diffrn_reflns_limit_k_min -25
_diffrn_reflns_limit_l_max 12
_diffrn_reflns_limit_l_min -12
_diffrn_reflns_number 29503
_diffrn_reflns_point_group_measured_fraction_full 0.999
_diffrn_reflns_point_group_measured_fraction_max 0.999
_diffrn_reflns_theta_full 25.242
_diffrn_reflns_theta_max 25.996
_diffrn_reflns_theta_min 2.310
_diffrn_source 'fine-focus sealed X-ray tube'
_diffrn_source_type 'Enhance (Mo) X-ray Source'
_exptl_absorpt_coefficient_mu 0.077
_exptl_absorpt_correction_T_max 1.00000
_exptl_absorpt_correction_T_min 0.97922
_exptl_absorpt_correction_type multi-scan
_exptl_absorpt_process_details
;
CrysAlisPro 1.171.39.28e (Rigaku Oxford Diffraction, 2015)
Empirical absorption correction using spherical harmonics,
 implemented in SCALE3 ABSPACK scaling algorithm.
;
_exptl_crystal_colour 'clear colourless'
_exptl_crystal_colour_lustre clear
_exptl_crystal_colour_primary colourless
_exptl_crystal_density_diffrn 1.228
_exptl_crystal_description block
_exptl_crystal_F_000 624
_exptl_crystal_size_max 0.36
_exptl_crystal_size_mid 0.33
_exptl_crystal_size_min 0.3
_refine_diff_density_max 0.498
_refine_diff_density_min -0.219
_refine_diff_density_rms 0.040
_refine_ls_abs_structure_details
;
 Flack x determined using 2620 quotients [(I+)-(I-)]/[(I+)+(I-)]
 (Parsons, Flack and Wagner, Acta Cryst. B69 (2013) 249-259).
;
_refine_ls_abs_structure_Flack -0.1(3)
_refine_ls_extinction_method none
_refine_ls_goodness_of_fit_ref 1.064
_refine_ls_hydrogen_treatment constr
_refine_ls_matrix_type full
_refine_ls_number_parameters 392
_refine_ls_number_reflns 6090
_refine_ls_number_restraints 1
_refine_ls_restrained_S_all 1.064
_refine_ls_R_factor_all 0.0464
_refine_ls_R_factor_gt 0.0457
_refine_ls_shift/su_max 0.000
_refine_ls_shift/su_mean 0.000
_refine_ls_structure_factor_coef Fsqd
_refine_ls_weighting_details 'w=1/[\s^2^(Fo^2^)+(0.0400P)^2^+0.8000P] where P=(Fo^2^+2Fc^2^)/3'
_refine_ls_weighting_scheme calc
_refine_ls_wR_factor_gt 0.1024
_refine_ls_wR_factor_ref 0.1028
_reflns_Friedel_coverage 0.943
_reflns_Friedel_fraction_full 0.999
_reflns_Friedel_fraction_max 0.999
_reflns_number_gt 6003
_reflns_number_total 6090
_reflns_threshold_expression 'I > 2\s(I)'
_cod_data_source_file ml0c00534_si_003.cif
_cod_data_source_block cd1831
_cod_database_code 4518259
_shelx_shelxl_version_number 2014/7
_chemical_oxdiff_formula O2C19H26
_chemical_oxdiff_usercomment NAC-224-89
_shelx_space_group_comment
;
The symmetry employed for this shelxl refinement is uniquely defined
by the following loop, which should always be used as a source of
symmetry information in preference to the above space-group names.
They are only intended as comments.
;
_shelx_estimated_absorpt_t_max 0.977
_shelx_estimated_absorpt_t_min 0.973
_reflns_odcompleteness_completeness 99.88
_reflns_odcompleteness_iscentric 1
_reflns_odcompleteness_theta 26.32
_olex2_refinement_description
;
1. Fixed Uiso
 At 1.2 times of:
  All C(H) groups, {H20A,H20B,H20} of C20, {H35A,H35B,H35} of C35, All C(H,H)
  groups
 At 1.5 times of:
  {H19A,H19B,H19C} of C19, {H37A,H37B,H37C} of C37, {H38A,H38B,H38C} of C38,
  {H18A,H18B,H18C} of C18
2. Others
 Fixed Sof: O3A(0.65) H36A(0.65) H36(0.35) H20A(0.35) H20B(0.35) H20(0.65)
 H35A(0.65) H35B(0.65) H35(0.35) O3B(0.35)
3.a Ternary CH refined with riding coordinates:
 C31(H31), C4(H4), C23(H23), C30(H30), C12(H12), C11(H11), C17(H17), C34(H34),
 C15(H15), C1(H1), C36(H36A), C36(H36), C20(H20), C35(H35)
3.b Secondary CH2 refined with riding coordinates:
 C25(H25A,H25B), C24(H24A,H24B), C5(H5A,H5B), C6(H6A,H6B), C2(H2A,H2B),
 C13(H13A,H13B), C21(H21A,H21B), C33(H33A,H33B), C32(H32A,H32B), C14(H14A,H14B),
  C16(H16A,H16B), C20(H20A,H20B), C35(H35A,H35B)
3.c Aromatic/amide H refined with riding coordinates:
 C28(H28), C29(H29), C9(H9), C10(H10)
3.d Idealised Me refined as rotating group:
 C37(H37A,H37B,H37C), C38(H38A,H38B,H38C), C19(H19A,H19B,H19C), C18(H18A,H18B,
 H18C)
;
_olex2_exptl_crystal_mounting_method 'nylon loop'
_olex2_submission_special_instructions 'No special instructions were received'
_oxdiff_exptl_absorpt_empirical_details
;
Empirical correction (ABSPACK) includes:
- Absorption correction using spherical harmonics
- Frame scaling
;
_oxdiff_exptl_absorpt_empirical_full_max 1.050
_oxdiff_exptl_absorpt_empirical_full_min 0.947

loop_
_space_group_symop_operation_xyz
'x, y, z'
'-x, y+1/2, -z'

loop_
_atom_site_label
_atom_site_type_symbol
_atom_site_fract_x
_atom_site_fract_y
_atom_site_fract_z
_atom_site_U_iso_or_equiv
_atom_site_adp_type
_atom_site_occupancy
_atom_site_site_symmetry_order
_atom_site_calc_flag
_atom_site_refinement_flags_posn
_atom_site_refinement_flags_adp
_atom_site_refinement_flags_occupancy
_atom_site_disorder_assembly
_atom_site_disorder_group
O4 O 0.9537(3) 0.38719(10) 0.5419(2) 0.0258(5) Uani 1 1 d . . . . .
O1 O 0.4828(3) 0.58603(11) 0.0869(2) 0.0315(5) Uani 1 1 d . . . . .
O2 O -0.0717(3) 0.17440(11) 0.2029(2) 0.0330(5) Uani 1 1 d . . . . .
C25 C 0.6829(4) 0.49788(13) 0.5638(3) 0.0173(6) Uani 1 1 d . . . . .
H25A H 0.7459 0.5002 0.6600 0.021 Uiso 1 1 calc R U . . .
H25B H 0.6046 0.4596 0.5545 0.021 Uiso 1 1 calc R U . . .
C27 C 0.9616(4) 0.44081(13) 0.4930(3) 0.0184(6) Uani 1 1 d . . . . .
C31 C 0.8191(3) 0.61396(12) 0.4251(3) 0.0140(5) Uani 1 1 d . . . . .
H31 H 0.7568 0.6066 0.3287 0.017 Uiso 1 1 calc R U . . .
C22 C 0.5656(4) 0.68362(13) 0.4899(3) 0.0159(6) Uani 1 1 d . . . . .
C24 C 0.5715(3) 0.55944(13) 0.5277(3) 0.0166(6) Uani 1 1 d . . . . .
H24A H 0.4946 0.5655 0.5972 0.020 Uiso 1 1 calc R U . . .
H24B H 0.4935 0.5530 0.4378 0.020 Uiso 1 1 calc R U . . .
C5 C 0.0188(4) 0.38633(14) 0.1011(3) 0.0211(6) Uani 1 1 d . . . . .
H5A H 0.0124 0.4210 0.1688 0.025 Uiso 1 1 calc R U . . .
H5B H -0.0768 0.3942 0.0216 0.025 Uiso 1 1 calc R U . . .
C4 C 0.1990(3) 0.39157(14) 0.0519(3) 0.0158(5) Uani 1 1 d . . . . .
H4 H 0.2911 0.3892 0.1369 0.019 Uiso 1 1 calc R U . . .
C23 C 0.6807(3) 0.62153(13) 0.5208(3) 0.0135(5) Uani 1 1 d . . . . .
H23 H 0.7507 0.6277 0.6152 0.016 Uiso 1 1 calc R U . . .
C8 C 0.0187(4) 0.19651(15) 0.1253(3) 0.0245(7) Uani 1 1 d . . . . .
C30 C 0.9260(3) 0.55428(13) 0.4768(3) 0.0159(6) Uani 1 1 d . . . . .
H30 H 0.9634 0.5618 0.5776 0.019 Uiso 1 1 calc R U . . .
C12 C 0.2354(4) 0.33296(14) -0.0375(3) 0.0187(6) Uani 1 1 d . . . . .
H12 H 0.1486 0.3330 -0.1257 0.022 Uiso 1 1 calc R U . . .
C26 C 0.8166(3) 0.49185(12) 0.4668(3) 0.0143(5) Uani 1 1 d . . . . .
C7 C 0.0176(4) 0.26640(14) 0.0730(3) 0.0199(6) Uani 1 1 d . . . . .
C37 C 0.4434(4) 0.68006(14) 0.3485(3) 0.0205(6) Uani 1 1 d . . . . .
H37A H 0.5154 0.6755 0.2766 0.031 Uiso 1 1 calc R U . . .
H37B H 0.3729 0.7196 0.3328 0.031 Uiso 1 1 calc R U . . .
H37C H 0.3643 0.6428 0.3462 0.031 Uiso 1 1 calc R U . . .
C6 C -0.0170(4) 0.32140(14) 0.1667(3) 0.0214(6) Uani 1 1 d . . . . .
H6A H 0.0611 0.3169 0.2571 0.026 Uiso 1 1 calc R U . . .
H6B H -0.1413 0.3198 0.1809 0.026 Uiso 1 1 calc R U . . .
C28 C 1.1171(4) 0.46977(16) 0.4441(3) 0.0233(7) Uani 1 1 d . . . . .
H28 H 1.2179 0.4467 0.4268 0.028 Uiso 1 1 calc R U . . .
C2 C 0.2201(4) 0.51248(13) 0.0902(3) 0.0193(6) Uani 1 1 d . . . . .
H2A H 0.0957 0.5183 0.1021 0.023 Uiso 1 1 calc R U . . .
H2B H 0.2893 0.4991 0.1799 0.023 Uiso 1 1 calc R U . . .
C29 C 1.0924(4) 0.53326(15) 0.4284(3) 0.0211(6) Uani 1 1 d . . . . .
H29 H 1.1696 0.5615 0.3915 0.025 Uiso 1 1 calc R U . . .
C38 C 0.7199(4) 0.47775(13) 0.3187(3) 0.0195(6) Uani 1 1 d . . . . .
H38A H 0.6667 0.4347 0.3150 0.029 Uiso 1 1 calc R U . . .
H38B H 0.8050 0.4796 0.2557 0.029 Uiso 1 1 calc R U . . .
H38C H 0.6270 0.5100 0.2916 0.029 Uiso 1 1 calc R U . . .
C3 C 0.2275(4) 0.45780(15) -0.0150(3) 0.0185(6) Uani 1 1 d . . . . .
C11 C 0.2088(4) 0.27308(14) 0.0447(3) 0.0195(6) Uani 1 1 d . . . . .
H11 H 0.2831 0.2806 0.1370 0.023 Uiso 1 1 calc R U . . .
C9 C 0.1517(4) 0.16224(16) 0.0593(3) 0.0284(7) Uani 1 1 d . . . . .
H9 H 0.1634 0.1167 0.0549 0.034 Uiso 1 1 calc R U . . .
C10 C 0.2519(4) 0.20453(15) 0.0074(3) 0.0251(7) Uani 1 1 d . . . . .
H10 H 0.3389 0.1934 -0.0459 0.030 Uiso 1 1 calc R U . . .
C17 C 0.4016(4) 0.58097(16) -0.0546(3) 0.0267(7) Uani 1 1 d . . . . .
H17 H 0.3922 0.6219 -0.1090 0.032 Uiso 1 1 calc R U . . .
C34 C 0.6922(4) 0.74208(13) 0.4959(3) 0.0225(6) Uani 1 1 d . . . . .
H34 H 0.7607 0.7440 0.5917 0.027 Uiso 1 1 calc R U . . .
C15 C 0.4151(4) 0.45910(15) -0.0523(3) 0.0234(6) Uani 1 1 d . . . . .
H15 H 0.5022 0.4576 0.0356 0.028 Uiso 1 1 calc R U . . .
C13 C 0.4243(4) 0.33769(16) -0.0679(3) 0.0251(7) Uani 1 1 d . . . . .
H13A H 0.5102 0.3346 0.0192 0.030 Uiso 1 1 calc R U . . .
H13B H 0.4462 0.3012 -0.1272 0.030 Uiso 1 1 calc R U . . .
O3A O 0.4669(4) 0.80563(15) 0.6872(3) 0.0238(7) Uani 0.65 1 d . . P A 2
C21 C 0.4509(4) 0.69301(14) 0.6025(3) 0.0216(6) Uani 1 1 d . . . . .
H21A H 0.3607 0.6584 0.5934 0.026 Uiso 1 1 calc R U . . .
H21B H 0.5275 0.6882 0.6935 0.026 Uiso 1 1 calc R U . . .
C19 C -0.1215(4) 0.26552(16) -0.0609(3) 0.0244(7) Uani 1 1 d . . . . .
H19A H -0.0849 0.2348 -0.1257 0.037 Uiso 1 1 calc R U . . .
H19B H -0.1312 0.3087 -0.1018 0.037 Uiso 1 1 calc R U . . .
H19C H -0.2366 0.2525 -0.0400 0.037 Uiso 1 1 calc R U . . .
C33 C 0.8269(4) 0.73537(14) 0.4008(3) 0.0230(6) Uani 1 1 d . . . . .
H33A H 0.9072 0.7731 0.4127 0.028 Uiso 1 1 calc R U . . .
H33B H 0.7644 0.7349 0.3043 0.028 Uiso 1 1 calc R U . . .
C32 C 0.9359(4) 0.67378(14) 0.4301(3) 0.0206(6) Uani 1 1 d . . . . .
H32A H 1.0148 0.6693 0.3617 0.025 Uiso 1 1 calc R U . . .
H32B H 1.0111 0.6770 0.5221 0.025 Uiso 1 1 calc R U . . .
C14 C 0.4522(4) 0.40068(16) -0.1387(3) 0.0293(7) Uani 1 1 d . . . . .
H14A H 0.3726 0.4022 -0.2290 0.035 Uiso 1 1 calc R U . . .
H14B H 0.5757 0.4028 -0.1548 0.035 Uiso 1 1 calc R U . . .
C1 C 0.2904(4) 0.57645(15) 0.0501(3) 0.0273(7) Uani 1 1 d . . . . .
H1 H 0.2154 0.6150 0.0600 0.033 Uiso 1 1 calc R U . . .
C18 C 0.0843(4) 0.47087(16) -0.1421(3) 0.0274(7) Uani 1 1 d . . . . .
H18A H 0.0938 0.4387 -0.2131 0.041 Uiso 1 1 calc R U . . .
H18B H 0.1012 0.5141 -0.1776 0.041 Uiso 1 1 calc R U . . .
H18C H -0.0330 0.4681 -0.1165 0.041 Uiso 1 1 calc R U . . .
C16 C 0.4485(5) 0.52182(17) -0.1258(4) 0.0351(8) Uani 1 1 d . . . . .
H16A H 0.5752 0.5239 -0.1336 0.042 Uiso 1 1 calc R U . . .
H16B H 0.3785 0.5210 -0.2200 0.042 Uiso 1 1 calc R U . . .
C36 C 0.4330(4) 0.81307(15) 0.5334(3) 0.0303(8) Uani 1 1 d . . . . .
H36A H 0.3476 0.8476 0.4945 0.036 Uiso 0.65 1 calc R U P A 2
H36 H 0.3455 0.8461 0.4905 0.036 Uiso 0.35 1 calc R U P A 1
C20 C 0.3586(4) 0.75738(16) 0.5974(4) 0.0340(8) Uani 1 1 d . . . . .
H20A H 0.2357 0.7510 0.5484 0.041 Uiso 0.35 1 calc R U P A 1
H20B H 0.3513 0.7696 0.6929 0.041 Uiso 0.35 1 calc R U P A 1
H20 H 0.2281 0.7572 0.5963 0.041 Uiso 0.65 1 calc R U P A 2
C35 C 0.5912(5) 0.80576(16) 0.4705(4) 0.0358(8) Uani 1 1 d . . . . .
H35A H 0.6739 0.8413 0.5042 0.043 Uiso 0.65 1 calc R U P A 2
H35B H 0.5555 0.8114 0.3702 0.043 Uiso 0.65 1 calc R U P A 2
H35 H 0.6036 0.8324 0.3886 0.043 Uiso 0.35 1 calc R U P A 1
O3B O 0.6045(9) 0.8392(3) 0.6143(7) 0.0322(15) Uani 0.35 1 d . . P A 1

loop_
_atom_site_aniso_label
_atom_site_aniso_U_11
_atom_site_aniso_U_22
_atom_site_aniso_U_33
_atom_site_aniso_U_23
_atom_site_aniso_U_13
_atom_site_aniso_U_12
O4 0.0261(11) 0.0143(10) 0.0353(12) 0.0012(9) 0.0010(9) 0.0046(8)
O1 0.0342(13) 0.0325(13) 0.0263(12) 0.0014(10) 0.0013(10) -0.0073(10)
O2 0.0398(14) 0.0297(13) 0.0277(12) 0.0017(10) 0.0014(10) -0.0068(10)
C25 0.0193(14) 0.0111(13) 0.0227(14) 0.0031(11) 0.0072(11) -0.0010(11)
C27 0.0215(15) 0.0157(14) 0.0160(14) -0.0064(11) -0.0020(11) 0.0039(11)
C31 0.0121(12) 0.0131(13) 0.0163(14) 0.0004(10) 0.0014(10) -0.0009(10)
C22 0.0161(13) 0.0143(13) 0.0159(13) 0.0000(11) -0.0011(11) 0.0043(11)
C24 0.0131(12) 0.0153(13) 0.0225(14) 0.0000(11) 0.0064(11) 0.0010(11)
C5 0.0189(14) 0.0196(15) 0.0267(16) -0.0039(12) 0.0091(12) 0.0024(11)
C4 0.0137(13) 0.0201(14) 0.0134(13) -0.0022(11) 0.0017(10) 0.0011(11)
C23 0.0156(12) 0.0114(12) 0.0130(13) 0.0011(10) 0.0012(10) -0.0013(10)
C8 0.0268(16) 0.0218(15) 0.0210(14) -0.0013(12) -0.0068(12) -0.0016(12)
C30 0.0144(13) 0.0186(14) 0.0143(13) -0.0004(11) 0.0011(10) -0.0017(11)
C12 0.0176(14) 0.0223(15) 0.0153(13) -0.0049(12) 0.0008(11) 0.0042(11)
C26 0.0124(12) 0.0116(13) 0.0193(13) -0.0001(11) 0.0035(10) 0.0008(10)
C7 0.0197(14) 0.0204(15) 0.0186(14) -0.0010(12) 0.0009(12) 0.0010(12)
C37 0.0223(14) 0.0156(13) 0.0211(14) -0.0010(11) -0.0028(11) 0.0045(11)
C6 0.0209(14) 0.0224(15) 0.0224(14) -0.0009(12) 0.0081(12) -0.0008(12)
C28 0.0140(14) 0.0325(17) 0.0236(15) -0.0009(13) 0.0041(12) 0.0106(12)
C2 0.0197(14) 0.0218(15) 0.0167(14) 0.0001(11) 0.0042(11) 0.0005(11)
C29 0.0122(13) 0.0288(16) 0.0220(15) 0.0025(12) 0.0022(11) -0.0006(11)
C38 0.0175(14) 0.0163(14) 0.0234(15) -0.0030(11) 0.0004(11) 0.0031(10)
C3 0.0187(14) 0.0232(15) 0.0136(13) -0.0027(12) 0.0027(11) 0.0011(12)
C11 0.0164(14) 0.0231(15) 0.0176(14) -0.0052(12) -0.0006(11) 0.0056(11)
C9 0.0325(18) 0.0194(16) 0.0289(17) -0.0020(13) -0.0060(14) 0.0054(13)
C10 0.0240(16) 0.0236(16) 0.0249(15) -0.0071(13) -0.0029(13) 0.0103(12)
C17 0.0313(17) 0.0274(17) 0.0200(15) 0.0054(13) 0.0010(13) -0.0080(13)
C34 0.0301(17) 0.0135(14) 0.0220(15) 0.0003(12) -0.0007(13) 0.0002(12)
C15 0.0241(15) 0.0258(16) 0.0223(15) -0.0060(13) 0.0097(12) -0.0045(13)
C13 0.0195(15) 0.0295(16) 0.0284(16) -0.0107(14) 0.0099(12) 0.0028(13)
O3A 0.0270(17) 0.0170(16) 0.0237(17) -0.0104(13) -0.0055(13) 0.0056(13)
C21 0.0198(14) 0.0230(16) 0.0213(14) -0.0017(12) 0.0015(11) 0.0068(12)
C19 0.0173(14) 0.0266(16) 0.0281(17) -0.0015(13) 0.0004(12) 0.0023(12)
C33 0.0235(15) 0.0134(14) 0.0311(17) 0.0038(12) 0.0018(13) -0.0076(12)
C32 0.0165(13) 0.0186(14) 0.0269(15) 0.0035(12) 0.0043(11) -0.0048(11)
C14 0.0276(16) 0.0335(18) 0.0311(17) -0.0108(14) 0.0173(14) -0.0043(14)
C1 0.0325(17) 0.0216(16) 0.0274(16) -0.0014(13) 0.0039(14) 0.0012(13)
C18 0.0293(16) 0.0285(17) 0.0215(15) 0.0039(13) -0.0037(13) -0.0038(13)
C16 0.039(2) 0.037(2) 0.0320(18) -0.0052(15) 0.0143(15) -0.0123(15)
C36 0.0327(18) 0.0176(15) 0.0343(18) -0.0093(13) -0.0112(14) 0.0084(13)
C20 0.0171(15) 0.0259(17) 0.059(2) -0.0159(16) 0.0062(15) 0.0027(13)
C35 0.058(2) 0.0156(16) 0.037(2) 0.0021(14) 0.0169(17) 0.0053(15)
O3B 0.031(4) 0.025(3) 0.040(4) -0.011(3) 0.004(3) -0.001(3)

loop_
_atom_type_symbol
_atom_type_description
_atom_type_scat_dispersion_real
_atom_type_scat_dispersion_imag
_atom_type_scat_source
C C 0.0033 0.0016 'International Tables Vol C Tables 4.2.6.8 and 6.1.1.4'
H H 0.0000 0.0000 'International Tables Vol C Tables 4.2.6.8 and 6.1.1.4'
O O 0.0106 0.0060 'International Tables Vol C Tables 4.2.6.8 and 6.1.1.4'

loop_
_geom_angle_atom_site_label_1
_geom_angle_atom_site_label_2
_geom_angle_atom_site_label_3
_geom_angle
_geom_angle_site_symmetry_1
_geom_angle_site_symmetry_3
_geom_angle_publ_flag
C17 O1 C1 60.3(2) . . ?
H25A C25 H25B 108.3 . . ?
C24 C25 H25A 109.8 . . ?
C24 C25 H25B 109.8 . . ?
C26 C25 H25A 109.8 . . ?
C26 C25 H25B 109.8 . . ?
C26 C25 C24 109.2(2) . . ?
O4 C27 C26 127.9(3) . . ?
O4 C27 C28 126.5(3) . . ?
C28 C27 C26 105.5(2) . . ?
C23 C31 H31 109.6 . . ?
C30 C31 H31 109.6 . . ?
C30 C31 C23 105.3(2) . . ?
C30 C31 C32 111.7(2) . . ?
C32 C31 H31 109.6 . . ?
C32 C31 C23 111.1(2) . . ?
C37 C22 C23 111.8(2) . . ?
C37 C22 C34 110.4(2) . . ?
C37 C22 C21 109.1(2) . . ?
C34 C22 C23 107.9(2) . . ?
C34 C22 C21 107.8(2) . . ?
C21 C22 C23 109.7(2) . . ?
C25 C24 H24A 108.6 . . ?
C25 C24 H24B 108.6 . . ?
C25 C24 C23 114.6(2) . . ?
H24A C24 H24B 107.6 . . ?
C23 C24 H24A 108.6 . . ?
C23 C24 H24B 108.6 . . ?
H5A C5 H5B 107.5 . . ?
C4 C5 H5A 108.4 . . ?
C4 C5 H5B 108.4 . . ?
C6 C5 H5A 108.4 . . ?
C6 C5 H5B 108.4 . . ?
C6 C5 C4 115.4(2) . . ?
C5 C4 H4 105.6 . . ?
C5 C4 C12 112.6(2) . . ?
C5 C4 C3 113.3(2) . . ?
C12 C4 H4 105.6 . . ?
C3 C4 H4 105.6 . . ?
C3 C4 C12 113.2(2) . . ?
C31 C23 C22 112.9(2) . . ?
C31 C23 H23 105.7 . . ?
C22 C23 H23 105.7 . . ?
C24 C23 C31 112.2(2) . . ?
C24 C23 C22 113.8(2) . . ?
C24 C23 H23 105.7 . . ?
O2 C8 C7 126.8(3) . . ?
O2 C8 C9 127.8(3) . . ?
C9 C8 C7 105.4(3) . . ?
C31 C30 H30 104.6 . . ?
C31 C30 C26 114.0(2) . . ?
C26 C30 H30 104.6 . . ?
C29 C30 C31 124.4(2) . . ?
C29 C30 H30 104.6 . . ?
C29 C30 C26 102.7(2) . . ?
C4 C12 H12 109.6 . . ?
C11 C12 C4 106.2(2) . . ?
C11 C12 H12 109.6 . . ?
C11 C12 C13 112.2(2) . . ?
C13 C12 C4 109.4(2) . . ?
C13 C12 H12 109.6 . . ?
C25 C26 C30 108.1(2) . . ?
C25 C26 C38 110.3(2) . . ?
C27 C26 C25 120.1(2) . . ?
C27 C26 C30 101.5(2) . . ?
C27 C26 C38 104.1(2) . . ?
C30 C26 C38 112.6(2) . . ?
C8 C7 C11 101.3(2) . . ?
C8 C7 C19 103.9(2) . . ?
C6 C7 C8 119.4(2) . . ?
C6 C7 C11 108.4(2) . . ?
C6 C7 C19 111.2(2) . . ?
C19 C7 C11 112.3(2) . . ?
C22 C37 H37A 109.5 . . ?
C22 C37 H37B 109.5 . . ?
C22 C37 H37C 109.5 . . ?
H37A C37 H37B 109.5 . . ?
H37A C37 H37C 109.5 . . ?
H37B C37 H37C 109.5 . . ?
C5 C6 H6A 109.8 . . ?
C5 C6 H6B 109.8 . . ?
C7 C6 C5 109.5(2) . . ?
C7 C6 H6A 109.8 . . ?
C7 C6 H6B 109.8 . . ?
H6A C6 H6B 108.2 . . ?
C27 C28 H28 125.4 . . ?
C29 C28 C27 109.2(2) . . ?
C29 C28 H28 125.4 . . ?
H2A C2 H2B 107.6 . . ?
C3 C2 H2A 108.7 . . ?
C3 C2 H2B 108.7 . . ?
C1 C2 H2A 108.7 . . ?
C1 C2 H2B 108.7 . . ?
C1 C2 C3 114.1(2) . . ?
C30 C29 H29 124.5 . . ?
C28 C29 C30 111.1(3) . . ?
C28 C29 H29 124.5 . . ?
C26 C38 H38A 109.5 . . ?
C26 C38 H38B 109.5 . . ?
C26 C38 H38C 109.5 . . ?
H38A C38 H38B 109.5 . . ?
H38A C38 H38C 109.5 . . ?
H38B C38 H38C 109.5 . . ?
C2 C3 C4 109.6(2) . . ?
C2 C3 C15 107.1(2) . . ?
C15 C3 C4 108.9(2) . . ?
C18 C3 C4 111.6(2) . . ?
C18 C3 C2 108.4(2) . . ?
C18 C3 C15 111.2(2) . . ?
C12 C11 C7 113.1(2) . . ?
C12 C11 H11 104.7 . . ?
C12 C11 C10 125.4(2) . . ?
C7 C11 H11 104.7 . . ?
C10 C11 C7 102.4(2) . . ?
C10 C11 H11 104.7 . . ?
C8 C9 H9 124.9 . . ?
C10 C9 C8 110.1(3) . . ?
C10 C9 H9 124.9 . . ?
C11 C10 H10 124.5 . . ?
C9 C10 C11 111.0(3) . . ?
C9 C10 H10 124.5 . . ?
O1 C17 H17 116.3 . . ?
O1 C17 C1 61.2(2) . . ?
O1 C17 C16 115.0(3) . . ?
C1 C17 H17 116.3 . . ?
C1 C17 C16 120.3(3) . . ?
C16 C17 H17 116.3 . . ?
C22 C34 H34 106.8 . . ?
C33 C34 C22 113.3(2) . . ?
C33 C34 H34 106.8 . . ?
C33 C34 C35 110.9(3) . . ?
C35 C34 C22 111.9(3) . . ?
C35 C34 H34 106.8 . . ?
C3 C15 H15 107.4 . . ?
C14 C15 C3 113.0(2) . . ?
C14 C15 H15 107.4 . . ?
C16 C15 C3 111.6(3) . . ?
C16 C15 H15 107.3 . . ?
C16 C15 C14 109.9(2) . . ?
C12 C13 H13A 109.4 . . ?
C12 C13 H13B 109.4 . . ?
H13A C13 H13B 108.0 . . ?
C14 C13 C12 111.2(3) . . ?
C14 C13 H13A 109.4 . . ?
C14 C13 H13B 109.4 . . ?
C20 O3A C36 59.1(2) . . ?
C22 C21 H21A 108.7 . . ?
C22 C21 H21B 108.7 . . ?
H21A C21 H21B 107.6 . . ?
C20 C21 C22 114.2(3) . . ?
C20 C21 H21A 108.7 . . ?
C20 C21 H21B 108.7 . . ?
C7 C19 H19A 109.5 . . ?
C7 C19 H19B 109.5 . . ?
C7 C19 H19C 109.5 . . ?
H19A C19 H19B 109.5 . . ?
H19A C19 H19C 109.5 . . ?
H19B C19 H19C 109.5 . . ?
C34 C33 H33A 109.3 . . ?
C34 C33 H33B 109.3 . . ?
C34 C33 C32 111.6(2) . . ?
H33A C33 H33B 108.0 . . ?
C32 C33 H33A 109.3 . . ?
C32 C33 H33B 109.3 . . ?
C31 C32 C33 112.0(2) . . ?
C31 C32 H32A 109.2 . . ?
C31 C32 H32B 109.2 . . ?
C33 C32 H32A 109.2 . . ?
C33 C32 H32B 109.2 . . ?
H32A C32 H32B 107.9 . . ?
C15 C14 H14A 109.3 . . ?
C15 C14 H14B 109.3 . . ?
C13 C14 C15 111.5(3) . . ?
C13 C14 H14A 109.3 . . ?
C13 C14 H14B 109.3 . . ?
H14A C14 H14B 108.0 . . ?
O1 C1 C2 116.3(3) . . ?
O1 C1 H1 116.0 . . ?
C2 C1 H1 116.0 . . ?
C17 C1 O1 58.6(2) . . ?
C17 C1 C2 121.6(3) . . ?
C17 C1 H1 116.0 . . ?
C3 C18 H18A 109.5 . . ?
C3 C18 H18B 109.5 . . ?
C3 C18 H18C 109.5 . . ?
H18A C18 H18B 109.5 . . ?
H18A C18 H18C 109.5 . . ?
H18B C18 H18C 109.5 . . ?
C17 C16 C15 113.5(3) . . ?
C17 C16 H16A 108.9 . . ?
C17 C16 H16B 108.9 . . ?
C15 C16 H16A 108.9 . . ?
C15 C16 H16B 108.9 . . ?
H16A C16 H16B 107.7 . . ?
O3A C36 H36A 116.5 . . ?
C20 C36 O3A 59.9(2) . . ?
C20 C36 H36A 116.5 . . ?
C20 C36 H36 115.8 . . ?
C20 C36 O3B 114.7(4) . . ?
C35 C36 O3A 114.2(3) . . ?
C35 C36 H36A 116.5 . . ?
C35 C36 H36 115.8 . . ?
C35 C36 C20 120.8(3) . . ?
C35 C36 O3B 63.5(3) . . ?
O3B C36 H36 115.8 . . ?
O3A C20 C21 111.4(3) . . ?
O3A C20 H20 117.4 . . ?
C21 C20 H20A 107.5 . . ?
C21 C20 H20B 107.5 . . ?
C21 C20 H20 117.4 . . ?
C36 C20 O3A 61.0(2) . . ?
C36 C20 C21 119.4(3) . . ?
C36 C20 H20A 107.5 . . ?
C36 C20 H20B 107.5 . . ?
C36 C20 H20 117.4 . . ?
H20A C20 H20B 107.0 . . ?
C34 C35 H35A 108.1 . . ?
C34 C35 H35B 108.1 . . ?
C34 C35 H35 119.5 . . ?
C34 C35 O3B 106.4(4) . . ?
C36 C35 C34 116.9(3) . . ?
C36 C35 H35A 108.1 . . ?
C36 C35 H35B 108.1 . . ?
C36 C35 H35 119.5 . . ?
C36 C35 O3B 59.7(3) . . ?
H35A C35 H35B 107.3 . . ?
O3B C35 H35 119.5 . . ?
C36 O3B C35 56.7(3) . . ?

loop_
_geom_bond_atom_site_label_1
_geom_bond_atom_site_label_2
_geom_bond_distance
_geom_bond_site_symmetry_2
_geom_bond_publ_flag
O4 C27 1.218(4) . ?
O1 C17 1.432(4) . ?
O1 C1 1.471(4) . ?
O2 C8 1.213(4) . ?
C25 H25A 0.9900 . ?
C25 H25B 0.9900 . ?
C25 C24 1.542(4) . ?
C25 C26 1.529(4) . ?
C27 C26 1.524(4) . ?
C27 C28 1.491(4) . ?
C31 H31 1.0000 . ?
C31 C23 1.552(4) . ?
C31 C30 1.522(4) . ?
C31 C32 1.526(4) . ?
C22 C23 1.560(4) . ?
C22 C37 1.543(4) . ?
C22 C34 1.548(4) . ?
C22 C21 1.550(4) . ?
C24 H24A 0.9900 . ?
C24 H24B 0.9900 . ?
C24 C23 1.544(4) . ?
C5 H5A 0.9900 . ?
C5 H5B 0.9900 . ?
C5 C4 1.549(4) . ?
C5 C6 1.539(4) . ?
C4 H4 1.0000 . ?
C4 C12 1.557(4) . ?
C4 C3 1.556(4) . ?
C23 H23 1.0000 . ?
C8 C7 1.538(4) . ?
C8 C9 1.486(5) . ?
C30 H30 1.0000 . ?
C30 C26 1.536(4) . ?
C30 C29 1.506(4) . ?
C12 H12 1.0000 . ?
C12 C11 1.517(4) . ?
C12 C13 1.535(4) . ?
C26 C38 1.549(4) . ?
C7 C6 1.522(4) . ?
C7 C11 1.548(4) . ?
C7 C19 1.548(4) . ?
C37 H37A 0.9800 . ?
C37 H37B 0.9800 . ?
C37 H37C 0.9800 . ?
C6 H6A 0.9900 . ?
C6 H6B 0.9900 . ?
C28 H28 0.9500 . ?
C28 C29 1.334(4) . ?
C2 H2A 0.9900 . ?
C2 H2B 0.9900 . ?
C2 C3 1.547(4) . ?
C2 C1 1.511(4) . ?
C29 H29 0.9500 . ?
C38 H38A 0.9800 . ?
C38 H38B 0.9800 . ?
C38 H38C 0.9800 . ?
C3 C15 1.549(4) . ?
C3 C18 1.541(4) . ?
C11 H11 1.0000 . ?
C11 C10 1.519(4) . ?
C9 H9 0.9500 . ?
C9 C10 1.328(5) . ?
C10 H10 0.9500 . ?
C17 H17 1.0000 . ?
C17 C1 1.457(5) . ?
C17 C16 1.490(5) . ?
C34 H34 1.0000 . ?
C34 C33 1.523(4) . ?
C34 C35 1.529(4) . ?
C15 H15 1.0000 . ?
C15 C14 1.537(4) . ?
C15 C16 1.533(5) . ?
C13 H13A 0.9900 . ?
C13 H13B 0.9900 . ?
C13 C14 1.515(5) . ?
O3A C36 1.507(5) . ?
O3A C20 1.490(4) . ?
C21 H21A 0.9900 . ?
C21 H21B 0.9900 . ?
C21 C20 1.507(4) . ?
C19 H19A 0.9800 . ?
C19 H19B 0.9800 . ?
C19 H19C 0.9800 . ?
C33 H33A 0.9900 . ?
C33 H33B 0.9900 . ?
C33 C32 1.525(4) . ?
C32 H32A 0.9900 . ?
C32 H32B 0.9900 . ?
C14 H14A 0.9900 . ?
C14 H14B 0.9900 . ?
C1 H1 1.0000 . ?
C18 H18A 0.9800 . ?
C18 H18B 0.9800 . ?
C18 H18C 0.9800 . ?
C16 H16A 0.9900 . ?
C16 H16B 0.9900 . ?
C36 H36A 1.0000 . ?
C36 H36 1.0000 . ?
C36 C20 1.479(5) . ?
C36 C35 1.467(5) . ?
C36 O3B 1.515(7) . ?
C20 H20A 0.9900 . ?
C20 H20B 0.9900 . ?
C20 H20 1.0000 . ?
C35 H35A 0.9900 . ?
C35 H35B 0.9900 . ?
C35 H35 1.0000 . ?
C35 O3B 1.570(7) . ?

loop_
_geom_torsion_atom_site_label_1
_geom_torsion_atom_site_label_2
_geom_torsion_atom_site_label_3
_geom_torsion_atom_site_label_4
_geom_torsion
_geom_torsion_site_symmetry_1
_geom_torsion_site_symmetry_2
_geom_torsion_site_symmetry_3
_geom_torsion_site_symmetry_4
_geom_torsion_publ_flag
O4 C27 C26 C25 33.6(4) . . . . ?
O4 C27 C26 C30 152.5(3) . . . . ?
O4 C27 C26 C38 -90.4(3) . . . . ?
O4 C27 C28 C29 -165.3(3) . . . . ?
O1 C17 C1 C2 -103.5(3) . . . . ?
O1 C17 C16 C15 53.9(4) . . . . ?
O2 C8 C7 C6 33.9(4) . . . . ?
O2 C8 C7 C11 152.8(3) . . . . ?
O2 C8 C7 C19 -90.6(3) . . . . ?
O2 C8 C9 C10 -165.7(3) . . . . ?
C25 C24 C23 C31 52.6(3) . . . . ?
C25 C24 C23 C22 -177.7(2) . . . . ?
C27 C28 C29 C30 5.0(3) . . . . ?
C31 C30 C26 C25 -65.3(3) . . . . ?
C31 C30 C26 C27 167.6(2) . . . . ?
C31 C30 C26 C38 56.9(3) . . . . ?
C31 C30 C29 C28 -154.4(3) . . . . ?
C22 C34 C33 C32 -56.3(3) . . . . ?
C22 C34 C35 C36 40.1(4) . . . . ?
C22 C34 C35 O3B 104.0(4) . . . . ?
C22 C21 C20 O3A -92.5(4) . . . . ?
C22 C21 C20 C36 -24.6(4) . . . . ?
C24 C25 C26 C27 170.9(2) . . . . ?
C24 C25 C26 C30 55.4(3) . . . . ?
C24 C25 C26 C38 -68.1(3) . . . . ?
C5 C4 C12 C11 -52.0(3) . . . . ?
C5 C4 C12 C13 -173.4(2) . . . . ?
C5 C4 C3 C2 59.8(3) . . . . ?
C5 C4 C3 C15 176.7(2) . . . . ?
C5 C4 C3 C18 -60.2(3) . . . . ?
C4 C5 C6 C7 -50.2(3) . . . . ?
C4 C12 C11 C7 62.1(3) . . . . ?
C4 C12 C11 C10 -171.9(3) . . . . ?
C4 C12 C13 C14 -57.3(3) . . . . ?
C4 C3 C15 C14 52.5(3) . . . . ?
C4 C3 C15 C16 177.0(2) . . . . ?
C23 C31 C30 C26 62.4(3) . . . . ?
C23 C31 C30 C29 -170.9(2) . . . . ?
C23 C31 C32 C33 -53.5(3) . . . . ?
C23 C22 C34 C33 55.2(3) . . . . ?
C23 C22 C34 C35 -178.5(2) . . . . ?
C23 C22 C21 C20 169.7(2) . . . . ?
C8 C7 C6 C5 170.7(2) . . . . ?
C8 C7 C11 C12 167.5(2) . . . . ?
C8 C7 C11 C10 30.0(3) . . . . ?
C8 C9 C10 C11 5.4(4) . . . . ?
C30 C31 C23 C22 176.0(2) . . . . ?
C30 C31 C23 C24 -53.8(3) . . . . ?
C30 C31 C32 C33 -170.7(2) . . . . ?
C12 C4 C3 C2 -170.4(2) . . . . ?
C12 C4 C3 C15 -53.5(3) . . . . ?
C12 C4 C3 C18 69.6(3) . . . . ?
C12 C11 C10 C9 -153.6(3) . . . . ?
C12 C13 C14 C15 57.6(3) . . . . ?
C26 C25 C24 C23 -52.2(3) . . . . ?
C26 C27 C28 C29 15.5(3) . . . . ?
C26 C30 C29 C28 -23.1(3) . . . . ?
C7 C8 C9 C10 15.0(3) . . . . ?
C7 C11 C10 C9 -23.3(3) . . . . ?
C37 C22 C23 C31 67.2(3) . . . . ?
C37 C22 C23 C24 -62.2(3) . . . . ?
C37 C22 C34 C33 -67.2(3) . . . . ?
C37 C22 C34 C35 59.0(3) . . . . ?
C37 C22 C21 C20 -67.5(3) . . . . ?
C6 C5 C4 C12 49.3(3) . . . . ?
C6 C5 C4 C3 179.3(2) . . . . ?
C6 C7 C11 C12 -66.0(3) . . . . ?
C6 C7 C11 C10 156.5(2) . . . . ?
C28 C27 C26 C25 -147.2(2) . . . . ?
C28 C27 C26 C30 -28.3(3) . . . . ?
C28 C27 C26 C38 88.8(2) . . . . ?
C2 C3 C15 C14 170.9(3) . . . . ?
C2 C3 C15 C16 -64.6(3) . . . . ?
C29 C30 C26 C25 157.4(2) . . . . ?
C29 C30 C26 C27 30.3(3) . . . . ?
C29 C30 C26 C38 -80.4(3) . . . . ?
C3 C4 C12 C11 177.8(2) . . . . ?
C3 C4 C12 C13 56.5(3) . . . . ?
C3 C2 C1 O1 -85.0(3) . . . . ?
C3 C2 C1 C17 -17.3(4) . . . . ?
C3 C15 C14 C13 -55.8(4) . . . . ?
C3 C15 C16 C17 49.1(4) . . . . ?
C11 C12 C13 C14 -174.9(2) . . . . ?
C11 C7 C6 C5 55.6(3) . . . . ?
C9 C8 C7 C6 -146.8(3) . . . . ?
C9 C8 C7 C11 -27.9(3) . . . . ?
C9 C8 C7 C19 88.6(3) . . . . ?
C17 O1 C1 C2 112.5(3) . . . . ?
C34 C22 C23 C31 -54.4(3) . . . . ?
C34 C22 C23 C24 176.2(2) . . . . ?
C34 C22 C21 C20 52.4(3) . . . . ?
C34 C33 C32 C31 54.3(3) . . . . ?
C34 C35 O3B C36 -112.0(3) . . . . ?
C13 C12 C11 C7 -178.4(2) . . . . ?
C13 C12 C11 C10 -52.4(4) . . . . ?
O3A C36 C20 C21 -99.6(3) . . . . ?
O3A C36 C35 C34 57.9(4) . . . . ?
C21 C22 C23 C31 -171.7(2) . . . . ?
C21 C22 C23 C24 59.0(3) . . . . ?
C21 C22 C34 C33 173.6(2) . . . . ?
C21 C22 C34 C35 -60.1(3) . . . . ?
C19 C7 C6 C5 -68.3(3) . . . . ?
C19 C7 C11 C12 57.3(3) . . . . ?
C19 C7 C11 C10 -80.2(3) . . . . ?
C33 C34 C35 C36 167.6(3) . . . . ?
C33 C34 C35 O3B -128.5(4) . . . . ?
C32 C31 C23 C22 54.9(3) . . . . ?
C32 C31 C23 C24 -174.9(2) . . . . ?
C32 C31 C30 C26 -176.9(2) . . . . ?
C32 C31 C30 C29 -50.2(4) . . . . ?
C14 C15 C16 C17 175.3(3) . . . . ?
C1 O1 C17 C16 -112.3(3) . . . . ?
C1 C2 C3 C4 165.5(2) . . . . ?
C1 C2 C3 C15 47.6(3) . . . . ?
C1 C2 C3 C18 -72.5(3) . . . . ?
C1 C17 C16 C15 -16.1(5) . . . . ?
C18 C3 C15 C14 -70.9(3) . . . . ?
C18 C3 C15 C16 53.6(3) . . . . ?
C16 C17 C1 O1 103.8(3) . . . . ?
C16 C17 C1 C2 0.3(5) . . . . ?
C16 C15 C14 C13 178.8(3) . . . . ?
C36 O3A C20 C21 112.6(3) . . . . ?
C20 O3A C36 C35 -112.9(3) . . . . ?
C20 C36 C35 C34 -10.2(5) . . . . ?
C20 C36 C35 O3B -104.2(4) . . . . ?
C20 C36 O3B C35 113.7(3) . . . . ?
C35 C34 C33 C32 176.9(3) . . . . ?
C35 C36 C20 O3A 101.9(3) . . . . ?
C35 C36 C20 C21 2.3(5) . . . . ?
O3B C36 C20 C21 -70.4(5) . . . . ?
O3B C36 C35 C34 94.0(4) . . . . ?
